data_1531466
loop_
_publ_author_name
'Gulay, L.D.'
'Olekseyuk, I.D.'
'Parasyuk, O.V.'

_publ_section_title
;
 Crystal structure of the Hg4 Si S6 and Hg4 Si Se6 compounds
;
_journal_name_full 'Journal of Alloys Compd.'
_journal_page_first 115
_journal_page_last 120
_journal_volume 347
_journal_year 2002
_chemical_formula_sum 'Hg4 S6 Si'
_chemical_name_systematic 'Hg4 Si S6'
_space_group_IT_number 9
_symmetry_space_group_name_Hall 'C -2yc'
_symmetry_space_group_name_H-M 'C 1 c 1'
_cell_angle_alpha 90
_cell_angle_beta 109.721
_cell_angle_gamma 90
_cell_formula_units_Z 4
_cell_length_a 12.302
_cell_length_b 7.1031
_cell_length_c 12.2791
_cell_volume 1010.043
_citation_journal_id_ASTM JALCEU
_cod_data_source_file Gulay_JALCEU_2002_582.cif
_cod_data_source_block Hg4S6Si1
_cod_original_formula_sum 'Hg4 S6 Si1'
_cod_database_code 1531466

loop_
_symmetry_equiv_pos_as_xyz
x,y,z
x,-y,z+1/2
x+1/2,y+1/2,z
x+1/2,-y+1/2,z+1/2

loop_
_atom_site_label
_atom_site_type_symbol
_atom_site_fract_x
_atom_site_fract_y
_atom_site_fract_z
_atom_site_occupancy
_atom_site_U_iso_or_equiv
S5 S-2 0.726 0.265 0.267 1 0.0
Hg3 Hg+2 0.1488 0.9415 0.6529 1 0.0
S2 S-2 0.055 0.457 0.482 1 0.0
Hg2 Hg+2 0.3352 0.8776 0.4569 1 0.0
S3 S-2 0.278 0.276 0.453 1 0.0
S1 S-2 0.352 0.26 0.143 1 0.0
S4 S-2 0.016 0.004 0.947 1 0.0
Si1 Si+4 0.098 0.239 0.387 1 0.0
Hg4 Hg+2 0.5245 0.8047 0.8093 1 0.0
Hg1 Hg+2 0.318 0.4075 0.6446 1 0.0
S6 S-2 0.524 0.227 0.708 1 0.0
